data_4510363
loop_
_publ_author_name
'Chesman, Anthony S. R.'
'Hodgson, Jennifer L.'
'Izgorodina, Ekaterina I.'
'Urbatsch, Aron'
'Turner, David R.'
'Deacon, Glen B.'
'Batten, Stuart R.'

_publ_section_title
;
 Anion--Anion Interactions in the Crystal Packing of Functionalized
 Methanide Anions: An Experimental and Computational Study
;
_journal_issue 4
_journal_name_full 'Crystal Growth &amp; Design'
_journal_page_first 1922
_journal_paper_doi 10.1021/cg500051m
_journal_volume 14
_journal_year 2014
_chemical_formula_moiety 'C6 N5 O, C4 H12 N'
_chemical_formula_sum 'C10 H12 N6 O'
_chemical_formula_weight 232.26
_chemical_name_common (Me4N)(nbdm)
_chemical_name_systematic
;
Tetramethylammonium nitroso-N,N-bis(dicyanomethanide)
;
_space_group_IT_number 15
_symmetry_cell_setting monoclinic
_symmetry_space_group_name_Hall '-C 2yc'
_symmetry_space_group_name_H-M 'C 1 2/c 1'
_atom_sites_solution_hydrogens geom
_atom_sites_solution_primary direct
_atom_sites_solution_secondary difmap
_audit_creation_method SHELXL-97
_cell_angle_alpha 90.00
_cell_angle_beta 93.046(2)
_cell_angle_gamma 90.00
_cell_formula_units_Z 4
_cell_length_a 11.5051(8)
_cell_length_b 16.5318(11)
_cell_length_c 6.3634(4)
_cell_measurement_reflns_used 2549
_cell_measurement_temperature 123(1)
_cell_measurement_theta_max 24.99
_cell_measurement_theta_min 2.46
_cell_volume 1208.61(14)
_computing_cell_refinement 'Bruker SMART (Bruker)'
_computing_data_collection 'Bruker SMART (Bruker)'
_computing_data_reduction 'Bruker SAINT (Bruker)'
_computing_molecular_graphics 'X-Seed (Barbour, 1999)'
_computing_publication_material 'CIFTAB (Sheldrick, 1997)'
_computing_structure_refinement 'SHELXL-97 (Sheldrick, 1997)'
_computing_structure_solution 'SHELXS-97 (Sheldrick, 1990)'
_diffrn_ambient_temperature 123(1)
_diffrn_measured_fraction_theta_full 0.973
_diffrn_measured_fraction_theta_max 0.973
_diffrn_measurement_device_type 'Bruker X8 Apex II CCD'
_diffrn_measurement_method 'phi and omega scans'
_diffrn_radiation_monochromator graphite
_diffrn_radiation_source 'fine-focus sealed tube'
_diffrn_radiation_type MoK\a
_diffrn_radiation_wavelength 0.71073
_diffrn_reflns_av_R_equivalents 0.0217
_diffrn_reflns_av_sigmaI/netI 0.0285
_diffrn_reflns_limit_h_max 12
_diffrn_reflns_limit_h_min -13
_diffrn_reflns_limit_k_max 19
_diffrn_reflns_limit_k_min -18
_diffrn_reflns_limit_l_max 6
_diffrn_reflns_limit_l_min -7
_diffrn_reflns_number 2549
_diffrn_reflns_theta_full 24.99
_diffrn_reflns_theta_max 24.99
_diffrn_reflns_theta_min 2.46
_exptl_absorpt_coefficient_mu 0.090
_exptl_absorpt_correction_T_max 0.9964
_exptl_absorpt_correction_T_min 0.9822
_exptl_absorpt_correction_type multi-scan
_exptl_absorpt_process_details SADABS
_exptl_crystal_colour yellow
_exptl_crystal_density_diffrn 1.276
_exptl_crystal_density_method 'not measured'
_exptl_crystal_description needle
_exptl_crystal_F_000 488
_exptl_crystal_size_max 0.20
_exptl_crystal_size_mid 0.07
_exptl_crystal_size_min 0.04
_refine_diff_density_max 0.195
_refine_diff_density_min -0.398
_refine_diff_density_rms 0.047
_refine_ls_extinction_method none
_refine_ls_goodness_of_fit_ref 1.098
_refine_ls_hydrogen_treatment constr
_refine_ls_matrix_type full
_refine_ls_number_parameters 81
_refine_ls_number_reflns 1032
_refine_ls_number_restraints 0
_refine_ls_restrained_S_all 1.098
_refine_ls_R_factor_all 0.0572
_refine_ls_R_factor_gt 0.0519
_refine_ls_shift/su_max 0.000
_refine_ls_shift/su_mean 0.000
_refine_ls_structure_factor_coef Fsqd
_refine_ls_weighting_details 'calc w=1/[\s^2^(Fo^2^)+(0.2000P)^2^+0.0000P] where P=(Fo^2^+2Fc^2^)/3'
_refine_ls_weighting_scheme calc
_refine_ls_wR_factor_gt 0.1236
_refine_ls_wR_factor_ref 0.1280
_reflns_number_gt 941
_reflns_number_total 1032
_reflns_threshold_expression >2sigma(I)
_cod_data_source_file 3-(Me4N)(nbdm).CIF
_cod_data_source_block (Me4N)(nbdm).CIF
_cod_depositor_comments
;
The following automatic conversions were performed:

'_exptl_absorpt_correction_type' value 'Multi-scan' changed to
'multi-scan' according to
/usr/data/users/saulius/automatic-downloads/current/ACS/lib/dictionaries/cif_core.dic
dictionary named 'cif_core.dic' version 2.4.2 from 2011-04-26.

Automatic conversion script
Id: cif_fix_values 2281 2013-09-26 08:29:07Z andrius 
;
_cod_original_sg_symbol_H-M C2/c
_cod_database_code 4510363

loop_
_symmetry_equiv_pos_as_xyz
'x, y, z'
'-x, y, -z+1/2'
'x+1/2, y+1/2, z'
'-x+1/2, y+1/2, -z+1/2'
'-x, -y, -z'
'x, -y, z-1/2'
'-x+1/2, -y+1/2, -z'
'x+1/2, -y+1/2, z-1/2'

loop_
_atom_site_label
_atom_site_type_symbol
_atom_site_fract_x
_atom_site_fract_y
_atom_site_fract_z
_atom_site_U_iso_or_equiv
_atom_site_adp_type
_atom_site_occupancy
_atom_site_symmetry_multiplicity
_atom_site_calc_flag
_atom_site_refinement_flags
O1 O 0.0000 0.58583(14) 0.2500 0.0374(6) Uani 1 2 d S
N1 N 0.0000 0.50928(13) 0.2500 0.0176(5) Uani 1 2 d S
N2 N 0.13982(16) 0.32009(11) 0.3395(3) 0.0270(5) Uani 1 1 d .
N3 N 0.28545(17) 0.56283(12) 0.3338(3) 0.0331(5) Uani 1 1 d .
N4 N 0.5000 0.31868(14) 0.2500 0.0221(6) Uani 1 2 d S
C1 C 0.10459(17) 0.47236(12) 0.2881(3) 0.0188(5) Uani 1 1 d .
C2 C 0.12027(17) 0.38776(12) 0.3143(3) 0.0194(5) Uani 1 1 d .
C3 C 0.20291(18) 0.52390(12) 0.3123(3) 0.0222(5) Uani 1 1 d .
C5 C 0.59033(19) 0.26664(13) 0.3604(4) 0.0269(5) Uani 1 1 d .
H5A H 0.6494 0.3010 0.4323 0.040 Uiso 1 1 calc R
H5B H 0.6272 0.2323 0.2575 0.040 Uiso 1 1 calc R
H5C H 0.5536 0.2325 0.4639 0.040 Uiso 1 1 calc R
C6 C 0.5567(2) 0.37001(16) 0.0916(5) 0.0453(8) Uani 1 1 d .
H6A H 0.6113 0.4074 0.1640 0.068 Uiso 1 1 calc R
H6B H 0.4970 0.4009 0.0104 0.068 Uiso 1 1 calc R
H6C H 0.5988 0.3354 -0.0036 0.068 Uiso 1 1 calc R

loop_
_atom_site_aniso_label
_atom_site_aniso_U_11
_atom_site_aniso_U_22
_atom_site_aniso_U_33
_atom_site_aniso_U_23
_atom_site_aniso_U_13
_atom_site_aniso_U_12
O1 0.0433(15) 0.0255(12) 0.0441(15) 0.000 0.0092(12) 0.000
N1 0.0234(13) 0.0146(12) 0.0150(12) 0.000 0.0044(10) 0.000
N2 0.0203(10) 0.0255(11) 0.0349(11) 0.0009(8) -0.0027(8) 0.0022(7)
N3 0.0278(11) 0.0335(11) 0.0378(12) 0.0005(9) 0.0001(9) -0.0080(9)
N4 0.0164(13) 0.0172(12) 0.0323(15) 0.000 -0.0010(11) 0.000
C1 0.0188(11) 0.0212(11) 0.0166(11) -0.0014(8) 0.0013(8) -0.0021(8)
C2 0.0127(10) 0.0267(12) 0.0185(11) -0.0014(8) -0.0007(8) -0.0010(8)
C3 0.0244(12) 0.0243(11) 0.0181(11) 0.0022(8) 0.0025(9) 0.0004(9)
C5 0.0216(11) 0.0270(12) 0.0315(13) 0.0037(10) -0.0050(9) 0.0019(9)
C6 0.0265(13) 0.0430(15) 0.0661(19) 0.0335(14) -0.0002(12) -0.0047(11)

loop_
_atom_type_symbol
_atom_type_description
_atom_type_scat_dispersion_real
_atom_type_scat_dispersion_imag
_atom_type_scat_source
C C 0.0033 0.0016 'International Tables Vol C Tables 4.2.6.8 and 6.1.1.4'
H H 0.0000 0.0000 'International Tables Vol C Tables 4.2.6.8 and 6.1.1.4'
N N 0.0061 0.0033 'International Tables Vol C Tables 4.2.6.8 and 6.1.1.4'
O O 0.0106 0.0060 'International Tables Vol C Tables 4.2.6.8 and 6.1.1.4'

loop_
_geom_angle_atom_site_label_1
_geom_angle_atom_site_label_2
_geom_angle_atom_site_label_3
_geom_angle
_geom_angle_site_symmetry_1
_geom_angle_site_symmetry_3
O1 N1 C1 116.68(12) . 2
O1 N1 C1 116.68(12) . .
C1 N1 C1 126.6(2) 2 .
C6 N4 C6 110.8(3) 2_655 .
C6 N4 C5 109.07(13) 2_655 2_655
C6 N4 C5 109.08(15) . 2_655
C6 N4 C5 109.08(15) 2_655 .
C6 N4 C5 109.07(13) . .
C5 N4 C5 109.8(2) 2_655 .
N1 C1 C3 116.30(18) . .
N1 C1 C2 124.70(18) . .
C3 C1 C2 118.93(18) . .
N2 C2 C1 175.9(2) . .
N3 C3 C1 177.1(2) . .
N4 C5 H5A 109.5 . .
N4 C5 H5B 109.5 . .
H5A C5 H5B 109.5 . .
N4 C5 H5C 109.5 . .
H5A C5 H5C 109.5 . .
H5B C5 H5C 109.5 . .
N4 C6 H6A 109.5 . .
N4 C6 H6B 109.5 . .
H6A C6 H6B 109.5 . .
N4 C6 H6C 109.5 . .
H6A C6 H6C 109.5 . .
H6B C6 H6C 109.5 . .

loop_
_geom_bond_atom_site_label_1
_geom_bond_atom_site_label_2
_geom_bond_distance
_geom_bond_site_symmetry_2
O1 N1 1.266(3) .
N1 C1 1.360(2) 2
N1 C1 1.360(2) .
N2 C2 1.151(3) .
N3 C3 1.149(3) .
N4 C6 1.494(3) 2_655
N4 C6 1.494(3) .
N4 C5 1.495(2) 2_655
N4 C5 1.495(2) .
C1 C3 1.418(3) .
C1 C2 1.419(3) .
C5 H5A 0.9800 .
C5 H5B 0.9800 .
C5 H5C 0.9800 .
C6 H6A 0.9800 .
C6 H6B 0.9800 .
C6 H6C 0.9800 .
